data_7024420
loop_
_publ_author_name
'Kilpin, Kelly J.'
'Henderson, William'
'Nicholson, Brian K.'

_publ_section_title
;
 Cycloaurated triphenylphosphine-sulfide and -selenide.
;
_journal_issue 7
_journal_name_full 'Dalton transactions (Cambridge, England : 2003)'
_journal_page_first 1855
_journal_page_last 1864
_journal_paper_doi 10.1039/b916755b
_journal_volume 39
_journal_year 2010
_chemical_formula_moiety 'C18 H14 Au Cl2 P S'
_chemical_formula_sum 'C18 H14 Au Cl2 P S'
_chemical_formula_weight 561.19
_chemical_name_systematic
;
?
;
_space_group_IT_number 2
_symmetry_cell_setting triclinic
_symmetry_space_group_name_Hall '-P 1'
_symmetry_space_group_name_H-M 'P -1'
_atom_sites_solution_hydrogens geom
_atom_sites_solution_primary heavy
_atom_sites_solution_secondary difmap
_audit_creation_method SHELXL-97
_cell_angle_alpha 98.705(1)
_cell_angle_beta 102.795(1)
_cell_angle_gamma 90.484(1)
_cell_formula_units_Z 2
_cell_length_a 8.1875(1)
_cell_length_b 9.1443(1)
_cell_length_c 12.4011(1)
_cell_measurement_reflns_used 7955
_cell_measurement_temperature 89
_cell_measurement_theta_max 25
_cell_measurement_theta_min 2
_cell_volume 894.124(17)
_computing_structure_refinement 'SHELXL-97 (Sheldrick, 1997)'
_diffrn_ambient_temperature 89
_diffrn_measured_fraction_theta_full 0.993
_diffrn_measured_fraction_theta_max 0.993
_diffrn_radiation_monochromator graphite
_diffrn_radiation_source 'fine-focus sealed tube'
_diffrn_radiation_type MoK\a
_diffrn_radiation_wavelength 0.71073
_diffrn_reflns_av_R_equivalents 0.0635
_diffrn_reflns_av_sigmaI/netI 0.0550
_diffrn_reflns_limit_h_max 10
_diffrn_reflns_limit_h_min -10
_diffrn_reflns_limit_k_max 11
_diffrn_reflns_limit_k_min -11
_diffrn_reflns_limit_l_max 15
_diffrn_reflns_limit_l_min -15
_diffrn_reflns_number 8761
_diffrn_reflns_theta_full 26.39
_diffrn_reflns_theta_max 26.39
_diffrn_reflns_theta_min 1.71
_exptl_absorpt_coefficient_mu 8.727
_exptl_absorpt_correction_T_max 0.2742
_exptl_absorpt_correction_T_min 0.2285
_exptl_absorpt_correction_type multi-scan
_exptl_absorpt_process_details SADABS
_exptl_crystal_colour colourless
_exptl_crystal_density_diffrn 2.084
_exptl_crystal_density_method 'not measured'
_exptl_crystal_description blocks
_exptl_crystal_F_000 532
_exptl_crystal_size_max 0.24
_exptl_crystal_size_mid 0.20
_exptl_crystal_size_min 0.20
_refine_diff_density_max 1.582
_refine_diff_density_min -1.816
_refine_diff_density_rms 0.171
_refine_ls_extinction_method none
_refine_ls_goodness_of_fit_ref 1.106
_refine_ls_hydrogen_treatment constr
_refine_ls_matrix_type full
_refine_ls_number_parameters 208
_refine_ls_number_reflns 3657
_refine_ls_number_restraints 0
_refine_ls_restrained_S_all 1.106
_refine_ls_R_factor_all 0.0282
_refine_ls_R_factor_gt 0.0274
_refine_ls_shift/su_max 0.001
_refine_ls_shift/su_mean 0.000
_refine_ls_structure_factor_coef Fsqd
_refine_ls_weighting_details 'calc w=1/[\s^2^(Fo^2^)+(0.0335P)^2^+1.2983P] where P=(Fo^2^+2Fc^2^)/3'
_refine_ls_weighting_scheme calc
_refine_ls_wR_factor_gt 0.0712
_refine_ls_wR_factor_ref 0.0717
_reflns_number_gt 3562
_reflns_number_total 3657
_reflns_threshold_expression >2sigma(I)
_cod_data_source_file b916755b.txt
_cod_data_source_block kkgs
_cod_depositor_comments
;
The following automatic conversions were performed:

'_symmetry_cell_setting' value 'Triclinic' changed to 'triclinic'
according to /home/saulius/struct/CIF-dictionaries/cif_core.dic
dictionary named 'cif_core.dic' version 2.4.2 from 2011-04-26.

Automatic conversion script
Id: cif_fix_values 1891 2012-01-12 08:04:46Z andrius 
;
_cod_original_cell_volume 894.125(16)
_cod_original_sg_symbol_H-M P-1
_cod_database_code 7024420

loop_
_symmetry_equiv_pos_as_xyz
'x, y, z'
'-x, -y, -z'

loop_
_atom_site_label
_atom_site_type_symbol
_atom_site_fract_x
_atom_site_fract_y
_atom_site_fract_z
_atom_site_U_iso_or_equiv
_atom_site_adp_type
_atom_site_occupancy
_atom_site_symmetry_multiplicity
_atom_site_calc_flag
_atom_site_refinement_flags
Au1 Au 0.650977(17) 0.644144(15) 0.687523(11) 0.01286(7) Uani 1 1 d .
Cl1 Cl 0.63059(16) 0.88040(12) 0.79029(10) 0.0243(2) Uani 1 1 d .
Cl2 Cl 0.84081(14) 0.73978(14) 0.60095(10) 0.0235(2) Uani 1 1 d .
S1 S 0.45251(13) 0.56323(12) 0.77384(10) 0.0162(2) Uani 1 1 d .
P1 P 0.54663(12) 0.35966(12) 0.78458(9) 0.0117(2) Uani 1 1 d .
C11 C 0.6231(5) 0.3121(5) 0.6595(3) 0.0142(8) Uani 1 1 d .
C12 C 0.6712(5) 0.4317(5) 0.6132(4) 0.0156(9) Uani 1 1 d .
C13 C 0.7317(5) 0.3989(5) 0.5145(4) 0.0175(9) Uani 1 1 d .
H13 H 0.7646 0.4751 0.4810 0.021 Uiso 1 1 calc R
C14 C 0.7419(5) 0.2517(6) 0.4675(4) 0.0209(9) Uani 1 1 d .
H14 H 0.7820 0.2312 0.4025 0.025 Uiso 1 1 calc R
C15 C 0.6941(5) 0.1355(5) 0.5148(4) 0.0186(9) Uani 1 1 d .
H15 H 0.7016 0.0383 0.4816 0.022 Uiso 1 1 calc R
C16 C 0.6343(5) 0.1646(5) 0.6131(4) 0.0162(8) Uani 1 1 d .
H16 H 0.6029 0.0877 0.6466 0.019 Uiso 1 1 calc R
C21 C 0.3853(5) 0.2282(5) 0.7903(4) 0.0142(8) Uani 1 1 d .
C22 C 0.2518(5) 0.1966(5) 0.6972(4) 0.0186(9) Uani 1 1 d .
H22 H 0.2479 0.2420 0.6345 0.022 Uiso 1 1 calc R
C23 C 0.1248(6) 0.0963(6) 0.6995(4) 0.0220(10) Uani 1 1 d .
H23 H 0.0357 0.0736 0.6377 0.026 Uiso 1 1 calc R
C24 C 0.1301(5) 0.0297(5) 0.7940(4) 0.0223(10) Uani 1 1 d .
H24 H 0.0444 -0.0372 0.7949 0.027 Uiso 1 1 calc R
C25 C 0.2623(5) 0.0625(5) 0.8867(4) 0.0200(9) Uani 1 1 d .
H25 H 0.2650 0.0176 0.9494 0.024 Uiso 1 1 calc R
C26 C 0.3908(5) 0.1622(5) 0.8860(4) 0.0151(8) Uani 1 1 d .
H26 H 0.4793 0.1850 0.9482 0.018 Uiso 1 1 calc R
C31 C 0.7128(5) 0.3650(5) 0.9077(3) 0.0129(8) Uani 1 1 d .
C32 C 0.7361(5) 0.4864(5) 0.9921(4) 0.0181(9) Uani 1 1 d .
H32 H 0.6710 0.5684 0.9833 0.022 Uiso 1 1 calc R
C33 C 0.8582(5) 0.4846(6) 1.0906(4) 0.0230(10) Uani 1 1 d .
H33 H 0.8747 0.5655 1.1477 0.028 Uiso 1 1 calc R
C34 C 0.9536(6) 0.3629(6) 1.1024(4) 0.0250(11) Uani 1 1 d .
H34 H 1.0333 0.3618 1.1685 0.030 Uiso 1 1 calc R
C35 C 0.9337(5) 0.2417(6) 1.0181(4) 0.0228(10) Uani 1 1 d .
H35 H 0.9998 0.1604 1.0276 0.027 Uiso 1 1 calc R
C36 C 0.8137(5) 0.2423(5) 0.9186(4) 0.0189(9) Uani 1 1 d .
H36 H 0.8009 0.1628 0.8605 0.023 Uiso 1 1 calc R

loop_
_atom_site_aniso_label
_atom_site_aniso_U_11
_atom_site_aniso_U_22
_atom_site_aniso_U_33
_atom_site_aniso_U_23
_atom_site_aniso_U_13
_atom_site_aniso_U_12
Au1 0.01564(10) 0.01235(11) 0.01055(11) 0.00392(7) 0.00154(7) -0.00231(7)
Cl1 0.0388(6) 0.0133(5) 0.0211(6) 0.0017(4) 0.0081(5) -0.0017(4)
Cl2 0.0283(5) 0.0257(6) 0.0173(5) 0.0046(4) 0.0063(4) -0.0111(5)
S1 0.0189(5) 0.0140(5) 0.0178(6) 0.0052(4) 0.0070(4) 0.0028(4)
P1 0.0139(5) 0.0113(5) 0.0104(5) 0.0022(4) 0.0036(4) -0.0015(4)
C11 0.0154(18) 0.016(2) 0.011(2) 0.0043(16) 0.0021(15) -0.0009(16)
C12 0.0121(18) 0.020(2) 0.015(2) 0.0060(17) 0.0010(16) 0.0007(16)
C13 0.020(2) 0.024(2) 0.009(2) 0.0025(17) 0.0057(16) -0.0013(17)
C14 0.022(2) 0.027(3) 0.013(2) 0.0005(18) 0.0057(17) -0.0004(18)
C15 0.020(2) 0.018(2) 0.018(2) -0.0008(17) 0.0065(17) 0.0017(17)
C16 0.0162(19) 0.014(2) 0.019(2) 0.0041(16) 0.0034(16) -0.0020(16)
C21 0.0151(18) 0.0119(19) 0.016(2) -0.0011(15) 0.0054(15) -0.0017(15)
C22 0.020(2) 0.025(2) 0.012(2) 0.0044(17) 0.0040(16) 0.0020(18)
C23 0.018(2) 0.029(3) 0.016(2) -0.0038(19) 0.0024(17) -0.0030(18)
C24 0.018(2) 0.024(2) 0.026(2) 0.0001(19) 0.0103(18) -0.0061(18)
C25 0.023(2) 0.018(2) 0.023(2) 0.0083(18) 0.0118(18) -0.0052(18)
C26 0.0156(19) 0.015(2) 0.015(2) 0.0031(16) 0.0034(16) -0.0021(16)
C31 0.0104(17) 0.015(2) 0.013(2) 0.0041(15) 0.0010(14) -0.0054(15)
C32 0.0170(19) 0.021(2) 0.017(2) -0.0010(17) 0.0075(16) -0.0020(17)
C33 0.017(2) 0.037(3) 0.013(2) -0.0018(19) 0.0048(17) -0.0062(19)
C34 0.016(2) 0.041(3) 0.018(2) 0.010(2) -0.0007(17) -0.008(2)
C35 0.018(2) 0.023(2) 0.028(3) 0.0114(19) 0.0013(18) -0.0009(18)
C36 0.0173(19) 0.017(2) 0.022(2) 0.0058(17) 0.0025(17) -0.0017(17)

loop_
_atom_type_symbol
_atom_type_description
_atom_type_scat_dispersion_real
_atom_type_scat_dispersion_imag
_atom_type_scat_source
C C 0.0033 0.0016 'International Tables Vol C Tables 4.2.6.8 and 6.1.1.4'
H H 0.0000 0.0000 'International Tables Vol C Tables 4.2.6.8 and 6.1.1.4'
P P 0.1023 0.0942 'International Tables Vol C Tables 4.2.6.8 and 6.1.1.4'
S S 0.1246 0.1234 'International Tables Vol C Tables 4.2.6.8 and 6.1.1.4'
Cl Cl 0.1484 0.1585 'International Tables Vol C Tables 4.2.6.8 and 6.1.1.4'
Au Au -2.0133 8.8022 'International Tables Vol C Tables 4.2.6.8 and 6.1.1.4'

loop_
_geom_angle_atom_site_label_1
_geom_angle_atom_site_label_2
_geom_angle_atom_site_label_3
_geom_angle
C12 Au1 S1 90.02(13)
C12 Au1 Cl2 93.23(13)
S1 Au1 Cl2 176.21(4)
C12 Au1 Cl1 174.31(13)
S1 Au1 Cl1 86.25(4)
Cl2 Au1 Cl1 90.64(4)
P1 S1 Au1 95.24(5)
C11 P1 C21 110.9(2)
C11 P1 C31 111.16(19)
C21 P1 C31 108.6(2)
C11 P1 S1 104.57(15)
C21 P1 S1 110.63(15)
C31 P1 S1 110.97(15)
C16 C11 C12 123.0(4)
C16 C11 P1 121.3(3)
C12 C11 P1 115.7(3)
C11 C12 C13 117.5(4)
C11 C12 Au1 120.2(3)
C13 C12 Au1 122.3(4)
C14 C13 C12 119.7(4)
C15 C14 C13 121.8(4)
C14 C15 C16 119.8(4)
C11 C16 C15 118.2(4)
C22 C21 C26 120.9(4)
C22 C21 P1 117.7(4)
C26 C21 P1 121.3(3)
C23 C22 C21 119.0(4)
C22 C23 C24 120.3(4)
C25 C24 C23 120.4(4)
C24 C25 C26 120.2(4)
C25 C26 C21 119.1(4)
C32 C31 C36 120.8(4)
C32 C31 P1 120.2(3)
C36 C31 P1 119.0(3)
C31 C32 C33 119.5(4)
C34 C33 C32 119.7(5)
C33 C34 C35 121.5(4)
C34 C35 C36 119.6(5)
C35 C36 C31 118.9(4)

loop_
_geom_bond_atom_site_label_1
_geom_bond_atom_site_label_2
_geom_bond_distance
Au1 C12 2.045(5)
Au1 S1 2.3073(11)
Au1 Cl2 2.3094(12)
Au1 Cl1 2.3635(11)
S1 P1 2.0324(16)
P1 C11 1.794(4)
P1 C21 1.799(4)
P1 C31 1.801(4)
C11 C16 1.396(6)
C11 C12 1.401(6)
C12 C13 1.412(6)
C13 C14 1.394(6)
C14 C15 1.382(7)
C15 C16 1.402(6)
C21 C22 1.395(6)
C21 C26 1.403(6)
C22 C23 1.388(7)
C23 C24 1.393(7)
C24 C25 1.387(7)
C25 C26 1.388(6)
C31 C32 1.385(6)
C31 C36 1.404(6)
C32 C33 1.399(6)
C33 C34 1.372(8)
C34 C35 1.385(7)
C35 C36 1.397(6)
